data_4319801
loop_
_publ_author_name
'Yetta Porter'
'P. Shiv Halasyamani'

_publ_section_title
;
 A Low Temperature Method for the Synthesis of New Lead Selenite
 Chlorides: Pb3(SeO3)(SeO2OH)Cl3 and Pb3(SeO3)2Cl2
;
_journal_name_full 'Inorganic Chemistry'
_journal_page_first 2640
_journal_page_last 2641
_journal_paper_doi 10.1021/ic015524u
_journal_volume 40
_journal_year 2001
_chemical_formula_sum 'Cl3 H O6 Pb3 Se2'
_chemical_formula_weight 982.86
_chemical_name_systematic
;
 ?
;
_space_group_IT_number 11
_symmetry_cell_setting monoclinic
_symmetry_space_group_name_Hall '-P 2yb'
_symmetry_space_group_name_H-M 'P 1 21/m 1'
_atom_sites_solution_hydrogens geom
_atom_sites_solution_primary direct
_atom_sites_solution_secondary difmap
_cell_angle_alpha 90
_cell_angle_beta 99.057(2)
_cell_angle_gamma 90
_cell_formula_units_Z 2
_cell_length_a 7.7856(9)
_cell_length_b 5.6264(6)
_cell_length_c 12.4130(14)
_cell_measurement_temperature 293.0(2)
_cell_volume 536.97(10)
_computing_structure_refinement 'SHELXL-93 (Sheldrick, 1993)'
_diffrn_ambient_temperature 293.0(2)
_diffrn_radiation_monochromator graphite
_diffrn_radiation_type MoK\a
_diffrn_radiation_wavelength 0.71073
_diffrn_reflns_av_R_equivalents 0.0966
_diffrn_reflns_av_sigmaI/netI 0.0271
_diffrn_reflns_limit_h_max 9
_diffrn_reflns_limit_h_min -10
_diffrn_reflns_limit_k_max 7
_diffrn_reflns_limit_k_min 0
_diffrn_reflns_limit_l_max 16
_diffrn_reflns_limit_l_min 0
_diffrn_reflns_number 1307
_diffrn_reflns_theta_max 27.48
_diffrn_reflns_theta_min 1.66
_exptl_absorpt_coefficient_mu 54.435
_exptl_crystal_density_diffrn 6.073
_exptl_crystal_F_000 826
_refine_diff_density_max 4.258
_refine_diff_density_min -3.239
_refine_diff_density_rms 0.721
_refine_ls_extinction_coef 0.0024(5)
_refine_ls_extinction_expression Fc^*^=kFc[1+0.001xFc^2^\l^3^/sin(2\q)]^-1/4^
_refine_ls_extinction_method SHELXL
_refine_ls_goodness_of_fit_all 1.151
_refine_ls_goodness_of_fit_gt 1.193
_refine_ls_matrix_type full
_refine_ls_number_parameters 74
_refine_ls_number_reflns 1307
_refine_ls_number_restraints 0
_refine_ls_restrained_S_all 1.151
_refine_ls_restrained_S_obs 1.193
_refine_ls_R_factor_all 0.0558
_refine_ls_R_factor_gt 0.0521
_refine_ls_shift/su_max 0.003
_refine_ls_shift/su_mean 0.000
_refine_ls_structure_factor_coef Fsqd
_refine_ls_weighting_details 'w=1/[\s^2^(Fo^2^)+(0.1032P)^2^+17.1212P] where P=(Fo^2^+2Fc^2^)/3'
_refine_ls_weighting_scheme calc
_refine_ls_wR_factor_all 0.1577
_refine_ls_wR_factor_gt 0.1552
_reflns_number_gt 1184
_reflns_number_total 1307
_reflns_threshold_expression >4sigma(I)
_cod_data_source_file ic015524u_1.cif
_cod_data_source_block Pb3Se2Cl3O5(OH)
_cod_depositor_comments
;
The following automatic conversions were performed:

'_refine_ls_weighting_scheme' value 'calc
w=1/[\s^2^(Fo^2^)+(0.1032P)^2^+17.1212P] where P=(Fo^2^+2Fc^2^)/3'
was changed to 'calc'. New tag '_refine_ls_weighting_details' was
created. The value of the new tag was set to
'w=1/[\s^2^(Fo^2^)+(0.1032P)^2^+17.1212P] where P=(Fo^2^+2Fc^2^)/3'.

Automatic conversion script
Id: cif_fix_values 3143 2015-03-26 13:38:13Z robertas 
;
_cod_original_formula_sum 'H Cl3 O6 Pb3 Se2'
_cod_database_code 4319801

loop_
_symmetry_equiv_pos_as_xyz
'x, y, z'
'-x, y+1/2, -z'
'-x, -y, -z'
'x, -y-1/2, z'

loop_
_atom_site_label
_atom_site_type_symbol
_atom_site_fract_x
_atom_site_fract_y
_atom_site_fract_z
_atom_site_U_iso_or_equiv
_atom_site_adp_type
_atom_site_occupancy
_atom_site_calc_flag
_atom_site_refinement_flags
_atom_site_disorder_group
Pb1 Pb 0.22951(10) 0.75 0.50595(6) 0.0152(3) Uani 1 d S .
Pb2 Pb 0.69016(10) 0.25 0.97066(7) 0.0149(3) Uani 1 d S .
Pb3 Pb 0.22455(15) 0.25 0.75691(9) 0.0303(4) Uani 1 d S .
Se1 Se 0.5238(2) 0.75 0.8001(2) 0.0099(5) Uani 1 d S .
Se2 Se -0.0756(3) 0.75 0.6744(2) 0.0116(5) Uani 1 d S .
Cl1 Cl 0.3616(8) 0.25 0.5415(6) 0.0268(13) Uani 1 d S .
Cl2 Cl 0.7681(8) 0.25 0.7562(5) 0.0279(14) Uani 1 d S .
Cl3 Cl 0.8531(7) 0.75 1.0064(5) 0.0196(11) Uani 1 d S .
O1 O 0.0202(13) 0.524(2) 0.6188(8) 0.015(2) Uani 1 d . .
O2 O 0.361(3) 0.75 0.6979(15) 0.044(6) Uani 1 d S .
O3 O 0.049(2) 0.75 0.8093(14) 0.029(4) Uani 1 d S .
O4 O 0.4602(13) 0.521(2) 0.8749(8) 0.015(2) Uani 1 d . .

loop_
_atom_site_aniso_label
_atom_site_aniso_U_11
_atom_site_aniso_U_22
_atom_site_aniso_U_33
_atom_site_aniso_U_23
_atom_site_aniso_U_13
_atom_site_aniso_U_12
Pb1 0.0174(5) 0.0184(5) 0.0116(5) 0 0.0078(3) 0
Pb2 0.0148(5) 0.0187(5) 0.0130(5) 0 0.0077(3) 0
Pb3 0.0348(6) 0.0326(6) 0.0215(5) 0 -0.0018(4) 0
Se1 0.0082(9) 0.0140(10) 0.0093(9) 0 0.0070(7) 0
Se2 0.0090(9) 0.0171(11) 0.0106(9) 0 0.0075(7) 0
Cl1 0.018(3) 0.023(3) 0.041(4) 0 0.010(2) 0
Cl2 0.037(4) 0.032(4) 0.019(3) 0 0.018(3) 0
Cl3 0.016(3) 0.023(3) 0.021(3) 0 0.010(2) 0
O1 0.017(4) 0.017(5) 0.014(3) 0.000(3) 0.011(3) 0.000(3)
O2 0.029(11) 0.093(18) 0.010(8) 0 0.009(8) 0
O3 0.012(8) 0.065(14) 0.012(8) 0 0.006(6) 0
O4 0.017(4) 0.017(5) 0.014(3) 0.000(3) 0.011(3) 0.000(3)

loop_
_atom_type_symbol
_atom_type_description
_atom_type_scat_dispersion_real
_atom_type_scat_dispersion_imag
_atom_type_scat_source
O O 0.0106 0.006 'International Tables Vol C Tables 4.2.6.8 and 6.1.1.4'
Cl Cl 0.1484 0.1585 'International Tables Vol C Tables 4.2.6.8 and 6.1.1.4'
Se Se -0.0929 2.2259 'International Tables Vol C Tables 4.2.6.8 and 6.1.1.4'
Pb Pb -3.3944 10.1111 'International Tables Vol C Tables 4.2.6.8 and 6.1.1.4'

loop_
_geom_angle_atom_site_label_1
_geom_angle_atom_site_label_2
_geom_angle_atom_site_label_3
_geom_angle
_geom_angle_site_symmetry_1
_geom_angle_site_symmetry_3
_geom_angle_publ_flag
O2 Pb1 O1 71.3(5) . . ?
O2 Pb1 O1 71.3(5) . 4_575 ?
O1 Pb1 O1 57.7(5) . 4_575 ?
O2 Pb1 O1 134.3(4) . 3_566 ?
O1 Pb1 O1 65.7(4) . 3_566 ?
O1 Pb1 O1 97.4(2) 4_575 3_566 ?
O2 Pb1 O1 134.3(4) . 2_556 ?
O1 Pb1 O1 97.4(2) . 2_556 ?
O1 Pb1 O1 65.7(4) 4_575 2_556 ?
O1 Pb1 O1 67.9(5) 3_566 2_556 ?
O2 Pb1 Cl1 77.0(2) . . ?
O1 Pb1 Cl1 72.3(3) . . ?
O1 Pb1 Cl1 126.8(3) 4_575 . ?
O1 Pb1 Cl1 75.8(3) 3_566 . ?
O1 Pb1 Cl1 143.2(3) 2_556 . ?
O2 Pb1 Cl1 77.0(2) . 1_565 ?
O1 Pb1 Cl1 126.8(3) . 1_565 ?
O1 Pb1 Cl1 72.3(3) 4_575 1_565 ?
O1 Pb1 Cl1 143.2(3) 3_566 1_565 ?
O1 Pb1 Cl1 75.8(3) 2_556 1_565 ?
Cl1 Pb1 Cl1 139.0(2) . 1_565 ?
O4 Pb2 O4 75.0(5) . 4_565 ?
O4 Pb2 O4 72.1(4) . 3_667 ?
O4 Pb2 O4 105.5(2) 4_565 3_667 ?
O4 Pb2 O4 105.5(2) . 2_647 ?
O4 Pb2 O4 72.1(4) 4_565 2_647 ?
O4 Pb2 O4 56.5(5) 3_667 2_647 ?
O4 Pb2 Cl2 78.2(2) . . ?
O4 Pb2 Cl2 78.2(2) 4_565 . ?
O4 Pb2 Cl2 147.6(2) 3_667 . ?
O4 Pb2 Cl2 147.6(2) 2_647 . ?
O4 Pb2 Cl3 150.4(3) . 1_545 ?
O4 Pb2 Cl3 76.1(3) 4_565 1_545 ?
O4 Pb2 Cl3 122.8(3) 3_667 1_545 ?
O4 Pb2 Cl3 71.4(3) 2_647 1_545 ?
Cl2 Pb2 Cl3 89.48(12) . 1_545 ?
O4 Pb2 Cl3 76.1(3) . . ?
O4 Pb2 Cl3 150.4(3) 4_565 . ?
O4 Pb2 Cl3 71.4(3) 3_667 . ?
O4 Pb2 Cl3 122.8(3) 2_647 . ?
Cl2 Pb2 Cl3 89.48(12) . . ?
Cl3 Pb2 Cl3 131.2(2) 1_545 . ?
O1 Pb3 O1 71.3(5) 4_565 . ?
O1 Pb3 O4 171.8(3) 4_565 . ?
O1 Pb3 O4 108.5(4) . . ?
O1 Pb3 O4 108.5(4) 4_565 4_565 ?
O1 Pb3 O4 171.8(3) . 4_565 ?
O4 Pb3 O4 70.5(5) . 4_565 ?
O1 Pb3 Cl1 71.8(2) 4_565 . ?
O1 Pb3 Cl1 71.8(2) . . ?
O4 Pb3 Cl1 100.3(2) . . ?
O4 Pb3 Cl1 100.3(2) 4_565 . ?
O2 Se1 O4 99.5(5) . 4_575 ?
O2 Se1 O4 99.5(5) . . ?
O4 Se1 O4 98.1(7) 4_575 . ?
O1 Se2 O1 98.7(7) . 4_575 ?
O1 Se2 O3 100.0(5) . . ?
O1 Se2 O3 100.0(5) 4_575 . ?
Pb1 Cl1 Pb1 139.0(2) 1_545 . ?
Pb1 Cl1 Pb3 88.27(13) 1_545 . ?
Pb1 Cl1 Pb3 88.27(13) . . ?
Pb2 Cl3 Pb2 131.2(2) . 1_565 ?
Se2 O1 Pb3 115.9(5) . . ?
Se2 O1 Pb1 101.8(5) . . ?
Pb3 O1 Pb1 105.5(3) . . ?
Se2 O1 Pb1 109.6(5) . 3_566 ?
Pb3 O1 Pb1 109.7(4) . 3_566 ?
Pb1 O1 Pb1 114.3(4) . 3_566 ?
Se1 O2 Pb1 154.9(11) . . ?
Se1 O4 Pb2 118.1(5) . . ?
Se1 O4 Pb3 111.7(5) . . ?
Pb2 O4 Pb3 107.1(4) . . ?
Se1 O4 Pb2 102.7(5) . 3_667 ?
Pb2 O4 Pb2 107.9(4) . 3_667 ?
Pb3 O4 Pb2 109.0(3) . 3_667 ?

loop_
_geom_bond_atom_site_label_1
_geom_bond_atom_site_label_2
_geom_bond_distance
_geom_bond_site_symmetry_2
_geom_bond_publ_flag
Pb1 O2 2.44(2) . ?
Pb1 O1 2.637(10) . ?
Pb1 O1 2.638(10) 4_575 ?
Pb1 O1 2.758(11) 3_566 ?
Pb1 O1 2.758(11) 2_556 ?
Pb1 Cl1 3.004(2) . ?
Pb1 Cl1 3.004(2) 1_565 ?
Pb2 O4 2.505(11) . ?
Pb2 O4 2.505(11) 4_565 ?
Pb2 O4 2.723(10) 3_667 ?
Pb2 O4 2.723(10) 2_647 ?
Pb2 Cl2 2.822(6) . ?
Pb2 Cl3 3.089(2) 1_545 ?
Pb2 Cl3 3.089(2) . ?
Pb3 O1 2.643(11) 4_565 ?
Pb3 O1 2.643(11) . ?
Pb3 O4 2.644(11) . ?
Pb3 O4 2.644(11) 4_565 ?
Pb3 Cl1 3.030(7) . ?
Se1 O2 1.65(2) . ?
Se1 O4 1.706(11) 4_575 ?
Se1 O4 1.706(11) . ?
Se2 O1 1.677(11) . ?
Se2 O1 1.677(11) 4_575 ?
Se2 O3 1.80(2) . ?
Cl1 Pb1 3.004(2) 1_545 ?
Cl3 Pb2 3.089(2) 1_565 ?
O1 Pb1 2.758(11) 3_566 ?
O4 Pb2 2.723(10) 3_667 ?
